data_7201328
loop_
_publ_author_name
'Akutsu, Hiroki'
'Yamada, Jun-ichi'
'Nakatsuji, Shin'ichi'
'Turner, Scott S.'

_publ_section_title
;
 A new anionic acceptor, 2-sulfo-3,5,6-trichloro-1,4-benzoquinone and
 its charge-transfer salts
;
_journal_issue 12
_journal_name_full CrystEngComm
_journal_page_first 2588
_journal_paper_doi 10.1039/b909519e
_journal_volume 11
_journal_year 2009
_chemical_formula_moiety 'C24 H20 P, C6 H2 Cl3 O5 S'
_chemical_formula_sum 'C30 H22 Cl3 O5 P S'
_chemical_formula_weight 631.89
_space_group_IT_number 2
_symmetry_cell_setting triclinic
_symmetry_Int_Tables_number 2
_symmetry_space_group_name_Hall '-P 1'
_symmetry_space_group_name_H-M 'P -1'
_cell_angle_alpha 101.365(10)
_cell_angle_beta 96.986(4)
_cell_angle_gamma 109.9685(18)
_cell_formula_units_Z 2
_cell_length_a 11.189(4)
_cell_length_b 11.313(2)
_cell_length_c 12.325(3)
_cell_measurement_reflns_used 0
_cell_measurement_temperature 295.1
_cell_measurement_theta_max 0
_cell_measurement_theta_min 0
_cell_volume 1407.0(7)
_computing_cell_refinement 'Rigaku Diffractometer Controller'
_computing_data_collection 'Rigaku Diffractometer Controller'
_computing_data_reduction CrystalStructure
_computing_publication_material 'CrystalStructure 3.8'
_computing_structure_refinement CRYSTALS
_computing_structure_solution SIR92
_diffrn_measured_fraction_theta_full 0.944
_diffrn_measured_fraction_theta_max 0.944
_diffrn_measurement_device_type 'Quantum CCD1 on Rigaku AFC-7R'
_diffrn_measurement_method PHIOMEGA
_diffrn_radiation_type 'Mo K\a'
_diffrn_radiation_wavelength 0.71069
_diffrn_reflns_av_R_equivalents 0.037
_diffrn_reflns_limit_h_max 14
_diffrn_reflns_limit_h_min -14
_diffrn_reflns_limit_k_max 14
_diffrn_reflns_limit_k_min -13
_diffrn_reflns_limit_l_max 15
_diffrn_reflns_limit_l_min -15
_diffrn_reflns_number 12494
_diffrn_reflns_theta_full 27.48
_diffrn_reflns_theta_max 27.48
_exptl_absorpt_coefficient_mu 0.497
_exptl_absorpt_correction_T_max 1.0708
_exptl_absorpt_correction_T_min 0.6863
_exptl_absorpt_correction_type empirical
_exptl_absorpt_process_details
;
HIGASHI, T. (1995). Abscor - Empirical Absorption Correction,
Rigaku Corporation, Tokyo, Japan.
;
_exptl_crystal_colour yellow
_exptl_crystal_density_diffrn 1.491
_exptl_crystal_density_method 'not measured'
_exptl_crystal_description block
_exptl_crystal_F_000 648.00
_exptl_crystal_size_max 0.60
_exptl_crystal_size_mid 0.55
_exptl_crystal_size_min 0.35
_refine_diff_density_max 0.36
_refine_diff_density_min -0.38
_refine_ls_extinction_method none
_refine_ls_goodness_of_fit_ref 1.069
_refine_ls_hydrogen_treatment constr
_refine_ls_number_parameters 383
_refine_ls_number_reflns 4625
_refine_ls_R_factor_gt 0.0693
_refine_ls_shift/su_max 0.0000
_refine_ls_structure_factor_coef F
_refine_ls_weighting_details
;
Chebychev polynomial with 5 parameters (Carruthers & Watkin, 1979)
25.4410 -21.0265 2.7410 1.8332 -9.1013
;
_refine_ls_weighting_scheme calc
_refine_ls_wR_factor_ref 0.0547
_reflns_number_gt 4625
_reflns_number_total 6094
_reflns_threshold_expression F^2^>2.0\s(F^2^)
_cod_data_source_file b909519e.txt
_cod_data_source_block '_PPh4hcas'
_cod_original_cell_volume 1407.0(6)
_cod_original_formula_sum 'C30 H22 Cl3 O5 P S '
_cod_database_code 7201328

loop_
_symmetry_equiv_pos_site_id
_symmetry_equiv_pos_as_xyz
1 +X,+Y,+Z
2 -X,-Y,-Z

loop_
_atom_site_label
_atom_site_type_symbol
_atom_site_fract_x
_atom_site_fract_y
_atom_site_fract_z
_atom_site_U_iso_or_equiv
_atom_site_adp_type
_atom_site_occupancy
_atom_site_symmetry_multiplicity
_atom_site_calc_flag
_atom_site_refinement_flags
_atom_site_disorder_assembly
_atom_site_disorder_group
Cl(1) Cl -0.11825(13) 0.21387(12) 0.78775(10) 0.0733(3) Uani 1.00 1 d . . .
Cl(2) Cl -0.12128(10) 0.37345(10) 0.40885(8) 0.0541(2) Uani 1.00 1 d . . .
Cl(3) Cl 0.07575(12) 0.08175(12) 0.71933(10) 0.0690(3) Uani 1.00 1 d . . .
S(1) S 0.11114(10) 0.28177(10) 0.35122(8) 0.0497(2) Uani 1.00 1 d . . .
P(1) P 0.49009(8) 0.22545(9) 0.85931(7) 0.0375(2) Uani 1.00 1 d . . .
O(1) O -0.1906(2) 0.3444(2) 0.6277(2) 0.0625(8) Uani 1.00 1 d . . .
O(2) O 0.1716(2) 0.1340(2) 0.5237(2) 0.0615(9) Uani 1.00 1 d . . .
O(3) O 0.0094(3) 0.2225(3) 0.2531(2) 0.0722(10) Uani 1.00 1 d . . .
O(4) O 0.2071(2) 0.2220(3) 0.3527(2) 0.0633(9) Uani 1.00 1 d . . .
O(5) O 0.1747(3) 0.4209(3) 0.3746(3) 0.0828(12) Uani 1.00 1 d . . .
C(1) C 0.4565(3) 0.3334(3) 0.7826(2) 0.0383(8) Uani 1.00 1 d . . .
C(2) C 0.3532(3) 0.3730(3) 0.7947(2) 0.0434(9) Uani 1.00 1 d . . .
C(3) C 0.3290(4) 0.4541(4) 0.7319(3) 0.0550(11) Uani 1.00 1 d . . .
C(4) C 0.4066(4) 0.4967(4) 0.6585(3) 0.0616(13) Uani 1.00 1 d . . .
C(5) C 0.5116(4) 0.4587(4) 0.6460(3) 0.0600(12) Uani 1.00 1 d . . .
C(6) C 0.5345(3) 0.3749(4) 0.7069(3) 0.0534(11) Uani 1.00 1 d . . .
C(7) C 0.4866(3) 0.0860(3) 0.7588(2) 0.0393(8) Uani 1.00 1 d . . .
C(8) C 0.3967(3) 0.0416(4) 0.6563(3) 0.0503(10) Uani 1.00 1 d . . .
C(9) C 0.3884(4) -0.0679(4) 0.5780(3) 0.0588(11) Uani 1.00 1 d . . .
C(10) C 0.4677(4) -0.1325(4) 0.6002(3) 0.0650(13) Uani 1.00 1 d . . .
C(11) C 0.5549(5) -0.0925(4) 0.7004(3) 0.0688(14) Uani 1.00 1 d . . .
C(12) C 0.5659(4) 0.0183(4) 0.7816(3) 0.0538(11) Uani 1.00 1 d . . .
C(13) C 0.6448(3) 0.3074(3) 0.9554(2) 0.0427(8) Uani 1.00 1 d . . .
C(14) C 0.7297(3) 0.4300(3) 0.9527(3) 0.0510(10) Uani 1.00 1 d . . .
C(15) C 0.8482(3) 0.4898(4) 1.0301(3) 0.0645(12) Uani 1.00 1 d . . .
C(16) C 0.8819(4) 0.4267(5) 1.1067(3) 0.0709(14) Uani 1.00 1 d . . .
C(17) C 0.7981(4) 0.3065(4) 1.1098(3) 0.0642(13) Uani 1.00 1 d . . .
C(18) C 0.6784(4) 0.2463(4) 1.0351(3) 0.0555(11) Uani 1.00 1 d . . .
C(19) C 0.3712(3) 0.1766(3) 0.9434(2) 0.0395(8) Uani 1.00 1 d . . .
C(20) C 0.3728(3) 0.2665(4) 1.0394(3) 0.0520(10) Uani 1.00 1 d . . .
C(21) C 0.2805(4) 0.2317(4) 1.1033(3) 0.0588(11) Uani 1.00 1 d . . .
C(22) C 0.1870(4) 0.1070(4) 1.0744(3) 0.0560(11) Uani 1.00 1 d . . .
C(23) C 0.1845(3) 0.0170(4) 0.9794(3) 0.0525(10) Uani 1.00 1 d . . .
C(24) C 0.2765(3) 0.0511(3) 0.9135(2) 0.0436(9) Uani 1.00 1 d . . .
C(25) C -0.1008(3) 0.2951(3) 0.5978(3) 0.0444(9) Uani 1.00 1 d . . .
C(26) C -0.0579(3) 0.2272(3) 0.6660(2) 0.0468(9) Uani 1.00 1 d . . .
C(27) C -0.0545(3) 0.3026(3) 0.4990(2) 0.0406(8) Uani 1.00 1 d . . .
C(28) C 0.0294(3) 0.1715(3) 0.6380(3) 0.0467(9) Uani 1.00 1 d . . .
C(29) C 0.0401(3) 0.2539(3) 0.4713(2) 0.0385(8) Uani 1.00 1 d . . .
C(30) C 0.0828(3) 0.1864(3) 0.5415(3) 0.0433(9) Uani 1.00 1 d . . .
H(1) H 0.2828 -0.0090 0.8434 0.053 Uiso 1.00 1 c R . .
H(2) H 0.1182 -0.0780 0.9647 0.064 Uiso 1.00 1 c R . .
H(3) H 0.1275 0.0847 1.1173 0.070 Uiso 1.00 1 c R . .
H(4) H 0.2718 0.2860 1.1768 0.071 Uiso 1.00 1 c R . .
H(5) H 0.4515 0.3530 1.0588 0.061 Uiso 1.00 1 c R . .
H(6) H 0.3048 0.3485 0.8528 0.055 Uiso 1.00 1 c R . .
H(7) H 0.2527 0.4782 0.7262 0.072 Uiso 1.00 1 c R . .
H(8) H 0.3675 0.5553 0.6139 0.079 Uiso 1.00 1 c R . .
H(9) H 0.5834 0.4976 0.5974 0.073 Uiso 1.00 1 c R . .
H(10) H 0.6087 0.3413 0.6971 0.068 Uiso 1.00 1 c R . .
H(11) H 0.3432 0.1047 0.6487 0.059 Uiso 1.00 1 c R . .
H(12) H 0.3304 -0.0967 0.5121 0.064 Uiso 1.00 1 c R . .
H(13) H 0.4639 -0.2099 0.5531 0.076 Uiso 1.00 1 c R . .
H(14) H 0.6219 -0.1354 0.7114 0.089 Uiso 1.00 1 c R . .
H(15) H 0.6399 0.0589 0.8533 0.067 Uiso 1.00 1 c R . .
H(16) H 0.6231 0.1681 1.0380 0.065 Uiso 1.00 1 c R . .
H(17) H 0.8192 0.2589 1.1718 0.077 Uiso 1.00 1 c R . .
H(18) H 0.9710 0.4804 1.1556 0.080 Uiso 1.00 1 c R . .
H(19) H 0.9151 0.5871 1.0418 0.070 Uiso 1.00 1 c R . .
H(20) H 0.7119 0.4767 0.8980 0.060 Uiso 1.00 1 c R . .
H(21) H 0.2018 0.1518 0.4554 0.082 Uiso 1.00 1 c R . .
H(22) H -0.1644 0.4289 0.6276 0.082 Uiso 1.00 1 c R . .

loop_
_atom_site_aniso_label
_atom_site_aniso_U_11
_atom_site_aniso_U_22
_atom_site_aniso_U_33
_atom_site_aniso_U_12
_atom_site_aniso_U_13
_atom_site_aniso_U_23
Cl(1) 0.0833(7) 0.0795(7) 0.0573(6) 0.0196(6) 0.0335(5) 0.0263(5)
Cl(2) 0.0582(5) 0.0643(5) 0.0521(5) 0.0357(4) 0.0106(4) 0.0196(4)
Cl(3) 0.0709(6) 0.0768(7) 0.0657(6) 0.0270(5) 0.0051(5) 0.0393(5)
S(1) 0.0629(5) 0.0568(5) 0.0445(4) 0.0346(4) 0.0224(4) 0.0176(4)
P(1) 0.0373(4) 0.0430(4) 0.0356(4) 0.0185(3) 0.0079(3) 0.0107(3)
O(1) 0.0659(17) 0.0571(16) 0.0806(19) 0.0310(14) 0.0415(15) 0.0232(15)
O(2) 0.0662(17) 0.0739(19) 0.0658(18) 0.0453(15) 0.0170(14) 0.0287(15)
O(3) 0.085(2) 0.111(2) 0.0390(14) 0.059(2) 0.0143(14) 0.0194(15)
O(4) 0.0706(19) 0.089(2) 0.0588(16) 0.0535(17) 0.0320(14) 0.0272(15)
O(5) 0.102(2) 0.0588(18) 0.113(2) 0.0367(18) 0.071(2) 0.0369(18)
C(1) 0.0369(15) 0.0445(17) 0.0336(15) 0.0161(14) 0.0061(12) 0.0094(13)
C(2) 0.0481(18) 0.0459(18) 0.0430(18) 0.0234(15) 0.0157(15) 0.0120(15)
C(3) 0.059(2) 0.063(2) 0.058(2) 0.036(2) 0.0156(18) 0.0212(19)
C(4) 0.076(2) 0.062(2) 0.059(2) 0.034(2) 0.013(2) 0.028(2)
C(5) 0.063(2) 0.072(2) 0.046(2) 0.022(2) 0.0147(18) 0.0226(19)
C(6) 0.050(2) 0.071(2) 0.049(2) 0.0256(19) 0.0184(16) 0.0262(19)
C(7) 0.0370(16) 0.0422(17) 0.0383(16) 0.0144(14) 0.0089(13) 0.0093(13)
C(8) 0.0454(19) 0.060(2) 0.0430(18) 0.0220(17) 0.0055(15) 0.0065(16)
C(9) 0.061(2) 0.057(2) 0.042(2) 0.0113(19) 0.0047(17) -0.0004(17)
C(10) 0.083(3) 0.048(2) 0.060(2) 0.024(2) 0.018(2) 0.0037(19)
C(11) 0.090(3) 0.070(2) 0.062(2) 0.052(2) 0.015(2) 0.011(2)
C(12) 0.056(2) 0.059(2) 0.053(2) 0.0332(19) 0.0064(17) 0.0112(18)
C(13) 0.0428(17) 0.0471(18) 0.0403(17) 0.0227(15) 0.0067(13) 0.0067(14)
C(14) 0.0458(19) 0.054(2) 0.050(2) 0.0174(16) 0.0106(16) 0.0076(16)
C(15) 0.0408(19) 0.078(2) 0.056(2) 0.0116(19) 0.0076(17) -0.004(2)
C(16) 0.049(2) 0.095(3) 0.054(2) 0.032(2) -0.0011(18) -0.012(2)
C(17) 0.068(2) 0.077(3) 0.048(2) 0.043(2) -0.0090(19) 0.000(2)
C(18) 0.060(2) 0.053(2) 0.049(2) 0.0240(19) -0.0049(17) 0.0090(17)
C(19) 0.0429(17) 0.0446(17) 0.0356(16) 0.0196(14) 0.0089(13) 0.0144(13)
C(20) 0.056(2) 0.054(2) 0.0431(19) 0.0158(17) 0.0171(16) 0.0098(16)
C(21) 0.070(2) 0.063(2) 0.044(2) 0.024(2) 0.0219(18) 0.0088(18)
C(22) 0.053(2) 0.069(2) 0.053(2) 0.0244(19) 0.0212(17) 0.0226(19)
C(23) 0.050(2) 0.056(2) 0.054(2) 0.0172(17) 0.0149(17) 0.0199(18)
C(24) 0.0436(18) 0.0474(19) 0.0415(17) 0.0178(15) 0.0102(14) 0.0129(15)
C(25) 0.0416(17) 0.0423(18) 0.0482(19) 0.0136(14) 0.0162(14) 0.0087(15)
C(26) 0.0456(18) 0.0490(19) 0.0386(17) 0.0089(15) 0.0108(14) 0.0098(15)
C(27) 0.0400(16) 0.0434(17) 0.0387(16) 0.0169(14) 0.0078(13) 0.0091(13)
C(28) 0.0464(18) 0.0435(18) 0.0423(18) 0.0090(15) -0.0012(14) 0.0143(15)
C(29) 0.0399(16) 0.0423(17) 0.0333(15) 0.0172(14) 0.0089(12) 0.0061(13)
C(30) 0.0425(17) 0.0451(18) 0.0435(17) 0.0197(15) 0.0031(14) 0.0115(15)

loop_
_atom_type_symbol
_atom_type_description
_atom_type_scat_dispersion_real
_atom_type_scat_dispersion_imag
_atom_type_scat_source
Cl Cl 0.148 0.159
;
International Tables for Crystallography
(1992, Vol. C, Tables 4.2.6.8 and 6.1.1.4)
;
S S 0.125 0.123
;
International Tables for Crystallography
(1992, Vol. C, Tables 4.2.6.8 and 6.1.1.4)
;
P P 0.102 0.094
;
International Tables for Crystallography
(1992, Vol. C, Tables 4.2.6.8 and 6.1.1.4)
;
O O 0.011 0.006
;
International Tables for Crystallography
(1992, Vol. C, Tables 4.2.6.8 and 6.1.1.4)
;
C C 0.003 0.002
;
International Tables for Crystallography
(1992, Vol. C, Tables 4.2.6.8 and 6.1.1.4)
;
H H 0.000 0.000
;
International Tables for Crystallography
(1992, Vol. C, Table 6.1.1.4)
;

loop_
_geom_angle_atom_site_label_1
_geom_angle_atom_site_label_2
_geom_angle_atom_site_label_3
_geom_angle
_geom_angle_publ_flag
_geom_angle_site_symmetry_1
_geom_angle_site_symmetry_2
_geom_angle_site_symmetry_3
O(3) S(1) O(4) 112.9(2) yes . . .
O(3) S(1) O(5) 115.4(2) yes . . .
O(3) S(1) C(29) 107.51(17) yes . . .
O(4) S(1) O(5) 110.0(2) yes . . .
O(4) S(1) C(29) 104.99(19) yes . . .
O(5) S(1) C(29) 105.1(2) yes . . .
C(1) P(1) C(7) 107.87(16) yes . . .
C(1) P(1) C(13) 110.00(16) yes . . .
C(1) P(1) C(19) 110.60(18) yes . . .
C(7) P(1) C(13) 111.76(18) yes . . .
C(7) P(1) C(19) 109.93(15) yes . . .
C(13) P(1) C(19) 106.71(16) yes . . .
P(1) C(1) C(2) 121.6(2) yes . . .
P(1) C(1) C(6) 118.5(3) yes . . .
C(2) C(1) C(6) 119.9(3) yes . . .
C(1) C(2) C(3) 119.6(3) yes . . .
C(2) C(3) C(4) 120.7(4) yes . . .
C(3) C(4) C(5) 120.4(4) yes . . .
C(4) C(5) C(6) 119.1(4) yes . . .
C(1) C(6) C(5) 120.2(4) yes . . .
P(1) C(7) C(8) 118.0(3) yes . . .
P(1) C(7) C(12) 122.2(2) yes . . .
C(8) C(7) C(12) 119.7(3) yes . . .
C(7) C(8) C(9) 119.7(4) yes . . .
C(8) C(9) C(10) 120.2(3) yes . . .
C(9) C(10) C(11) 121.3(4) yes . . .
C(10) C(11) C(12) 120.0(5) yes . . .
C(7) C(12) C(11) 119.1(3) yes . . .
P(1) C(13) C(14) 121.8(3) yes . . .
P(1) C(13) C(18) 118.3(2) yes . . .
C(14) C(13) C(18) 120.0(3) yes . . .
C(13) C(14) C(15) 119.4(4) yes . . .
C(14) C(15) C(16) 120.0(4) yes . . .
C(15) C(16) C(17) 120.5(3) yes . . .
C(16) C(17) C(18) 120.4(4) yes . . .
C(13) C(18) C(17) 119.6(3) yes . . .
P(1) C(19) C(20) 119.1(2) yes . . .
P(1) C(19) C(24) 121.1(2) yes . . .
C(20) C(19) C(24) 119.7(3) yes . . .
C(19) C(20) C(21) 119.9(3) yes . . .
C(20) C(21) C(22) 120.5(3) yes . . .
C(21) C(22) C(23) 120.1(4) yes . . .
C(22) C(23) C(24) 120.1(3) yes . . .
C(19) C(24) C(23) 119.7(3) yes . . .
O(1) C(25) C(26) 118.8(3) yes . . .
O(1) C(25) C(27) 123.3(3) yes . . .
C(26) C(25) C(27) 117.8(3) yes . . .
Cl(1) C(26) C(25) 118.1(3) yes . . .
Cl(1) C(26) C(28) 120.5(3) yes . . .
C(25) C(26) C(28) 121.3(3) yes . . .
Cl(2) C(27) C(25) 116.9(3) yes . . .
Cl(2) C(27) C(29) 120.8(2) yes . . .
C(25) C(27) C(29) 122.3(3) yes . . .
Cl(3) C(28) C(26) 120.9(3) yes . . .
Cl(3) C(28) C(30) 118.3(3) yes . . .
C(26) C(28) C(30) 120.8(3) yes . . .
S(1) C(29) C(27) 121.1(2) yes . . .
S(1) C(29) C(30) 120.0(3) yes . . .
C(27) C(29) C(30) 118.9(3) yes . . .
O(2) C(30) C(28) 116.6(3) yes . . .
O(2) C(30) C(29) 124.7(3) yes . . .
C(28) C(30) C(29) 118.6(3) yes . . .
C(25) O(1) H(22) 110.4 no . . .
C(30) O(2) H(21) 108.8 no . . .
C(1) C(2) H(6) 118.0 no . . .
C(3) C(2) H(6) 122.1 no . . .
C(2) C(3) H(7) 126.2 no . . .
C(4) C(3) H(7) 112.7 no . . .
C(3) C(4) H(8) 109.0 no . . .
C(5) C(4) H(8) 130.6 no . . .
C(4) C(5) H(9) 124.2 no . . .
C(6) C(5) H(9) 116.4 no . . .
C(1) C(6) H(10) 118.5 no . . .
C(5) C(6) H(10) 121.3 no . . .
C(7) C(8) H(11) 112.0 no . . .
C(9) C(8) H(11) 128.2 no . . .
C(8) C(9) H(12) 119.8 no . . .
C(10) C(9) H(12) 120.0 no . . .
C(9) C(10) H(13) 124.7 no . . .
C(11) C(10) H(13) 113.8 no . . .
C(10) C(11) H(14) 119.9 no . . .
C(12) C(11) H(14) 119.6 no . . .
C(7) C(12) H(15) 118.6 no . . .
C(11) C(12) H(15) 121.8 no . . .
C(13) C(14) H(20) 123.5 no . . .
C(15) C(14) H(20) 117.1 no . . .
C(14) C(15) H(19) 125.6 no . . .
C(16) C(15) H(19) 114.1 no . . .
C(15) C(16) H(18) 111.3 no . . .
C(17) C(16) H(18) 128.2 no . . .
C(16) C(17) H(17) 121.9 no . . .
C(18) C(17) H(17) 117.7 no . . .
C(13) C(18) H(16) 120.1 no . . .
C(17) C(18) H(16) 120.3 no . . .
C(19) C(20) H(5) 113.8 no . . .
C(21) C(20) H(5) 126.0 no . . .
C(20) C(21) H(4) 128.4 no . . .
C(22) C(21) H(4) 111.0 no . . .
C(21) C(22) H(3) 119.9 no . . .
C(23) C(22) H(3) 120.1 no . . .
C(22) C(23) H(2) 117.7 no . . .
C(24) C(23) H(2) 122.0 no . . .
C(19) C(24) H(1) 115.0 no . . .
C(23) C(24) H(1) 125.3 no . . .

loop_
_geom_bond_atom_site_label_1
_geom_bond_atom_site_label_2
_geom_bond_distance
_geom_bond_publ_flag
_geom_bond_site_symmetry_1
_geom_bond_site_symmetry_2
Cl(1) C(26) 1.731(4) yes . .
Cl(2) C(27) 1.730(4) yes . .
Cl(3) C(28) 1.714(4) yes . .
S(1) O(3) 1.426(2) yes . .
S(1) O(4) 1.451(4) yes . .
S(1) O(5) 1.440(3) yes . .
S(1) C(29) 1.794(3) yes . .
P(1) C(1) 1.791(4) yes . .
P(1) C(7) 1.790(3) yes . .
P(1) C(13) 1.798(3) yes . .
P(1) C(19) 1.791(3) yes . .
O(1) C(25) 1.360(5) yes . .
O(2) C(30) 1.339(5) yes . .
C(1) C(2) 1.388(5) yes . .
C(1) C(6) 1.394(5) yes . .
C(2) C(3) 1.383(6) yes . .
C(3) C(4) 1.372(6) yes . .
C(4) C(5) 1.396(7) yes . .
C(5) C(6) 1.388(7) yes . .
C(7) C(8) 1.398(4) yes . .
C(7) C(12) 1.393(6) yes . .
C(8) C(9) 1.380(5) yes . .
C(9) C(10) 1.363(7) yes . .
C(10) C(11) 1.367(6) yes . .
C(11) C(12) 1.399(6) yes . .
C(13) C(14) 1.398(5) yes . .
C(13) C(18) 1.392(6) yes . .
C(14) C(15) 1.396(5) yes . .
C(15) C(16) 1.381(8) yes . .
C(16) C(17) 1.374(6) yes . .
C(17) C(18) 1.391(5) yes . .
C(19) C(20) 1.394(5) yes . .
C(19) C(24) 1.395(4) yes . .
C(20) C(21) 1.373(6) yes . .
C(21) C(22) 1.384(5) yes . .
C(22) C(23) 1.382(5) yes . .
C(23) C(24) 1.387(5) yes . .
C(25) C(26) 1.391(6) yes . .
C(25) C(27) 1.386(5) yes . .
C(26) C(28) 1.374(6) yes . .
C(27) C(29) 1.398(5) yes . .
C(28) C(30) 1.408(5) yes . .
C(29) C(30) 1.403(5) yes . .
O(1) H(22) 0.900 no . .
O(2) H(21) 0.976 no . .
C(2) H(6) 0.977 no . .
C(3) H(7) 0.981 no . .
C(4) H(8) 1.103 no . .
C(5) H(9) 1.085 no . .
C(6) H(10) 1.035 no . .
C(8) H(11) 1.087 no . .
C(9) H(12) 0.900 no . .
C(10) H(13) 0.935 no . .
C(11) H(14) 1.033 no . .
C(12) H(15) 1.039 no . .
C(14) H(20) 0.977 no . .
C(15) H(19) 1.069 no . .
C(16) H(18) 1.011 no . .
C(17) H(17) 1.066 no . .
C(18) H(16) 0.900 no . .
C(20) H(5) 1.029 no . .
C(21) H(4) 1.025 no . .
C(22) H(3) 0.900 no . .
C(23) H(2) 1.041 no . .
C(24) H(1) 1.015 no . .

loop_
_geom_contact_atom_site_label_1
_geom_contact_atom_site_label_2
_geom_contact_distance
_geom_contact_publ_flag
_geom_contact_site_symmetry_1
_geom_contact_site_symmetry_2
Cl(1) C(12) 3.453(4) ? . 1_455
Cl(2) Cl(2) 3.3595(11) ? . 2_566
Cl(2) O(5) 3.433(4) ? . 2_566
Cl(2) C(17) 3.550(4) ? . 1_454
Cl(2) C(27) 3.389(3) ? . 2_566
Cl(3) O(2) 3.616(2) ? . 2_556
Cl(3) O(3) 3.342(4) ? . 2_556
Cl(3) O(4) 3.647(2) ? . 2_556
Cl(3) C(2) 3.530(3) ? . .
Cl(3) C(23) 3.588(4) ? . .
Cl(3) C(24) 3.233(4) ? . .
O(1) O(5) 2.606(4) ? . 2_566
O(1) C(6) 3.443(5) ? . 1_455
O(1) C(9) 3.448(4) ? . 2_556
O(1) C(10) 3.661(4) ? . 2_556
O(2) Cl(3) 3.616(2) ? . 2_556
O(2) C(2) 3.692(3) ? . .
O(2) C(3) 3.699(4) ? . .
O(2) C(8) 3.402(5) ? . .
O(2) C(28) 3.444(3) ? . 2_556
O(2) C(30) 3.624(4) ? . 2_556
O(3) Cl(3) 3.342(4) ? . 2_556
O(3) C(17) 3.285(6) ? . 1_454
O(3) C(22) 3.495(6) ? . 1_554
O(3) C(23) 3.416(4) ? . 2_556
O(3) C(24) 3.628(3) ? . 2_556
O(4) Cl(3) 3.647(2) ? . 2_556
O(4) C(11) 3.519(7) ? . 2_656
O(4) C(21) 3.290(5) ? . 1_554
O(4) C(22) 3.372(4) ? . 1_554
O(5) Cl(2) 3.433(4) ? . 2_566
O(5) O(1) 2.606(4) ? . 2_566
O(5) C(5) 3.366(5) ? . 2_666
O(5) C(6) 3.676(5) ? . 2_666
O(5) C(25) 3.547(5) ? . 2_566
C(2) Cl(3) 3.530(3) ? . .
C(2) O(2) 3.692(3) ? . .
C(2) C(28) 3.602(4) ? . .
C(3) O(2) 3.699(4) ? . .
C(3) C(16) 3.689(7) ? . 2_667
C(3) C(28) 3.615(4) ? . .
C(3) C(30) 3.492(4) ? . .
C(5) O(5) 3.366(5) ? . 2_666
C(6) O(1) 3.443(5) ? . 1_655
C(6) O(5) 3.676(5) ? . 2_666
C(8) O(2) 3.402(5) ? . .
C(9) O(1) 3.448(4) ? . 2_556
C(9) C(9) 3.466(6) ? . 2_656
C(9) C(10) 3.590(6) ? . 2_656
C(9) C(25) 3.480(4) ? . 2_556
C(9) C(27) 3.643(4) ? . 2_556
C(10) O(1) 3.661(4) ? . 2_556
C(10) C(9) 3.590(6) ? . 2_656
C(11) O(4) 3.519(7) ? . 2_656
C(12) Cl(1) 3.453(4) ? . 1_655
C(15) C(15) 3.506(6) ? . 2_767
C(15) C(16) 3.574(6) ? . 2_767
C(16) C(3) 3.689(7) ? . 2_667
C(16) C(15) 3.574(6) ? . 2_767
C(17) Cl(2) 3.550(4) ? . 1_656
C(17) O(3) 3.285(6) ? . 1_656
C(17) C(23) 3.686(7) ? . 2_657
C(21) O(4) 3.290(5) ? . 1_556
C(22) O(3) 3.495(6) ? . 1_556
C(22) O(4) 3.372(4) ? . 1_556
C(23) Cl(3) 3.588(4) ? . .
C(23) O(3) 3.416(4) ? . 2_556
C(23) C(17) 3.686(7) ? . 2_657
C(24) Cl(3) 3.233(4) ? . .
C(24) O(3) 3.628(3) ? . 2_556
C(25) O(5) 3.547(5) ? . 2_566
C(25) C(9) 3.480(4) ? . 2_556
C(27) Cl(2) 3.389(3) ? . 2_566
C(27) C(9) 3.643(4) ? . 2_556
C(28) O(2) 3.444(3) ? . 2_556
C(28) C(2) 3.602(4) ? . .
C(28) C(3) 3.615(4) ? . .
C(30) O(2) 3.624(4) ? . 2_556
C(30) C(3) 3.492(4) ? . .
Cl(1) H(2) 3.677 ? . 2_557
Cl(1) H(15) 2.983 ? . 1_455
Cl(1) H(18) 3.169 ? . 2_667
Cl(1) H(19) 2.851 ? . 2_667
Cl(2) H(7) 3.153 ? . 2_566
Cl(2) H(8) 3.120 ? . 2_566
Cl(2) H(12) 3.603 ? . 2_556
Cl(2) H(17) 2.846 ? . 1_454
Cl(2) H(22) 3.358 ? . 2_566
Cl(3) H(1) 3.185 ? . .
Cl(3) H(3) 3.529 ? . 2_557
Cl(3) H(6) 3.180 ? . .
Cl(3) H(11) 3.158 ? . .
Cl(3) H(21) 3.433 ? . 2_556
S(1) H(3) 3.345 ? . 1_554
S(1) H(4) 2.962 ? . 1_554
S(1) H(9) 3.367 ? . 2_666
S(1) H(17) 3.615 ? . 1_454
S(1) H(22) 3.070 ? . 2_566
O(1) H(9) 3.543 ? . 1_455
O(1) H(10) 2.490 ? . 1_455
O(1) H(12) 2.778 ? . 2_556
O(1) H(13) 3.234 ? . 2_556
O(1) H(18) 3.177 ? . 2_667
O(2) H(11) 2.467 ? . .
O(2) H(12) 3.615 ? . .
O(3) H(1) 3.235 ? . 2_556
O(3) H(2) 2.767 ? . 2_556
O(3) H(3) 2.809 ? . 1_554
O(3) H(4) 3.085 ? . 1_554
O(3) H(17) 2.438 ? . 1_454
O(3) H(18) 3.500 ? . 1_454
O(3) H(22) 3.625 ? . 2_566
O(4) H(3) 2.877 ? . 1_554
O(4) H(4) 2.528 ? . 1_554
O(4) H(9) 3.121 ? . 2_666
O(4) H(14) 2.567 ? . 2_656
O(5) H(4) 3.124 ? . 1_554
O(5) H(8) 3.180 ? . .
O(5) H(9) 2.497 ? . 2_666
O(5) H(10) 3.301 ? . 2_666
O(5) H(18) 3.633 ? . 1_454
O(5) H(22) 1.747 ? . 2_566
C(1) H(5) 3.427 ? . 2_667
C(2) H(5) 3.138 ? . 2_667
C(3) H(5) 3.167 ? . 2_667
C(4) H(4) 3.651 ? . 2_667
C(4) H(5) 3.468 ? . 2_667
C(4) H(9) 3.182 ? . 2_666
C(4) H(13) 3.683 ? . 1_565
C(5) H(4) 3.230 ? . 2_667
C(5) H(8) 3.622 ? . 2_666
C(5) H(9) 3.247 ? . 2_666
C(5) H(13) 3.462 ? . 2_656
C(6) H(4) 3.588 ? . 2_667
C(6) H(13) 3.381 ? . 2_656
C(6) H(22) 3.510 ? . 1_655
C(8) H(13) 3.689 ? . 2_656
C(9) H(12) 3.502 ? . 2_656
C(10) H(8) 3.367 ? . 1_545
C(10) H(12) 3.452 ? . 2_656
C(11) H(8) 3.673 ? . 1_545
C(11) H(21) 3.683 ? . 2_656
C(14) H(5) 3.692 ? . 2_667
C(14) H(6) 3.270 ? . 2_667
C(14) H(18) 3.650 ? . 2_767
C(15) H(6) 3.171 ? . 2_667
C(15) H(7) 3.332 ? . 2_667
C(15) H(18) 3.226 ? . 2_767
C(15) H(19) 3.225 ? . 2_767
C(16) H(7) 2.942 ? . 2_667
C(16) H(19) 3.110 ? . 2_767
C(17) H(1) 3.360 ? . 2_657
C(17) H(2) 3.054 ? . 2_657
C(17) H(7) 3.103 ? . 2_667
C(18) H(1) 3.443 ? . 2_657
C(18) H(2) 3.430 ? . 2_657
C(18) H(7) 3.627 ? . 2_667
C(20) H(14) 3.666 ? . 2_657
C(20) H(20) 3.332 ? . 2_667
C(21) H(14) 2.963 ? . 2_657
C(21) H(20) 3.274 ? . 2_667
C(22) H(2) 3.282 ? . 2_557
C(22) H(3) 3.663 ? . 2_557
C(22) H(14) 3.077 ? . 2_657
C(22) H(15) 3.284 ? . 2_657
C(23) H(3) 3.262 ? . 2_557
C(23) H(15) 3.117 ? . 2_657
C(23) H(16) 3.475 ? . 2_657
C(23) H(17) 3.289 ? . 2_657
C(24) H(15) 3.497 ? . 2_657
C(24) H(16) 3.176 ? . 2_657
C(24) H(17) 3.202 ? . 2_657
C(25) H(12) 2.737 ? . 2_556
C(25) H(18) 3.342 ? . 2_667
C(26) H(7) 3.534 ? . .
C(26) H(12) 3.212 ? . 2_556
C(26) H(18) 3.338 ? . 2_667
C(26) H(19) 3.641 ? . 2_667
C(27) H(12) 3.136 ? . 2_556
C(28) H(6) 3.496 ? . .
C(28) H(7) 3.375 ? . .
C(28) H(21) 3.542 ? . 2_556
C(29) H(7) 3.590 ? . .
C(30) H(7) 3.375 ? . .
C(30) H(11) 3.532 ? . .
H(1) Cl(3) 3.185 ? . .
H(1) O(3) 3.235 ? . 2_556
H(1) C(17) 3.360 ? . 2_657
H(1) C(18) 3.443 ? . 2_657
H(1) H(16) 2.905 ? . 2_657
H(1) H(17) 2.619 ? . 2_657
H(2) Cl(1) 3.677 ? . 2_557
H(2) O(3) 2.767 ? . 2_556
H(2) C(17) 3.054 ? . 2_657
H(2) C(18) 3.430 ? . 2_657
H(2) C(22) 3.282 ? . 2_557
H(2) H(3) 2.781 ? . 2_557
H(2) H(15) 3.216 ? . 2_657
H(2) H(16) 3.383 ? . 2_657
H(2) H(17) 2.724 ? . 2_657
H(3) Cl(3) 3.529 ? . 2_557
H(3) S(1) 3.345 ? . 1_556
H(3) O(3) 2.809 ? . 1_556
H(3) O(4) 2.877 ? . 1_556
H(3) C(22) 3.663 ? . 2_557
H(3) C(23) 3.262 ? . 2_557
H(3) H(2) 2.781 ? . 2_557
H(3) H(3) 3.501 ? . 2_557
H(3) H(14) 3.103 ? . 2_657
H(3) H(15) 3.526 ? . 2_657
H(4) S(1) 2.962 ? . 1_556
H(4) O(3) 3.085 ? . 1_556
H(4) O(4) 2.528 ? . 1_556
H(4) O(5) 3.124 ? . 1_556
H(4) C(4) 3.651 ? . 2_667
H(4) C(5) 3.230 ? . 2_667
H(4) C(6) 3.588 ? . 2_667
H(4) H(9) 3.142 ? . 2_667
H(4) H(14) 2.850 ? . 2_657
H(4) H(20) 2.961 ? . 2_667
H(5) C(1) 3.427 ? . 2_667
H(5) C(2) 3.138 ? . 2_667
H(5) C(3) 3.167 ? . 2_667
H(5) C(4) 3.468 ? . 2_667
H(5) C(14) 3.692 ? . 2_667
H(5) H(6) 3.400 ? . 2_667
H(5) H(7) 3.630 ? . 2_667
H(5) H(20) 3.094 ? . 2_667
H(6) Cl(3) 3.180 ? . .
H(6) C(14) 3.270 ? . 2_667
H(6) C(15) 3.171 ? . 2_667
H(6) C(28) 3.496 ? . .
H(6) H(5) 3.400 ? . 2_667
H(6) H(19) 3.146 ? . 2_667
H(6) H(20) 3.373 ? . 2_667
H(7) Cl(2) 3.153 ? . 2_566
H(7) C(15) 3.332 ? . 2_667
H(7) C(16) 2.942 ? . 2_667
H(7) C(17) 3.103 ? . 2_667
H(7) C(18) 3.627 ? . 2_667
H(7) C(26) 3.534 ? . .
H(7) C(28) 3.375 ? . .
H(7) C(29) 3.590 ? . .
H(7) C(30) 3.375 ? . .
H(7) H(5) 3.630 ? . 2_667
H(7) H(17) 3.388 ? . 2_667
H(7) H(18) 3.166 ? . 2_667
H(7) H(19) 3.665 ? . 2_667
H(8) Cl(2) 3.120 ? . 2_566
H(8) O(5) 3.180 ? . .
H(8) C(5) 3.622 ? . 2_666
H(8) C(10) 3.367 ? . 1_565
H(8) C(11) 3.673 ? . 1_565
H(8) H(9) 2.721 ? . 2_666
H(8) H(13) 2.794 ? . 1_565
H(8) H(14) 3.536 ? . 1_565
H(8) H(22) 3.591 ? . 2_566
H(9) S(1) 3.367 ? . 2_666
H(9) O(1) 3.543 ? . 1_655
H(9) O(4) 3.121 ? . 2_666
H(9) O(5) 2.497 ? . 2_666
H(9) C(4) 3.182 ? . 2_666
H(9) C(5) 3.247 ? . 2_666
H(9) H(4) 3.142 ? . 2_667
H(9) H(8) 2.721 ? . 2_666
H(9) H(9) 2.879 ? . 2_666
H(9) H(13) 3.243 ? . 2_656
H(9) H(22) 3.172 ? . 1_655
H(10) O(1) 2.490 ? . 1_655
H(10) O(5) 3.301 ? . 2_666
H(10) H(12) 3.697 ? . 2_656
H(10) H(13) 3.023 ? . 2_656
H(10) H(22) 2.704 ? . 1_655
H(11) Cl(3) 3.158 ? . .
H(11) O(2) 2.467 ? . .
H(11) C(30) 3.532 ? . .
H(11) H(13) 3.603 ? . 2_656
H(11) H(21) 2.936 ? . .
H(12) Cl(2) 3.603 ? . 2_556
H(12) O(1) 2.778 ? . 2_556
H(12) O(2) 3.615 ? . .
H(12) C(9) 3.502 ? . 2_656
H(12) C(10) 3.452 ? . 2_656
H(12) C(25) 2.737 ? . 2_556
H(12) C(26) 3.212 ? . 2_556
H(12) C(27) 3.136 ? . 2_556
H(12) H(10) 3.697 ? . 2_656
H(12) H(22) 3.528 ? . 2_556
H(13) O(1) 3.234 ? . 2_556
H(13) C(4) 3.683 ? . 1_545
H(13) C(5) 3.462 ? . 2_656
H(13) C(6) 3.381 ? . 2_656
H(13) C(8) 3.689 ? . 2_656
H(13) H(8) 2.794 ? . 1_545
H(13) H(9) 3.243 ? . 2_656
H(13) H(10) 3.023 ? . 2_656
H(13) H(11) 3.603 ? . 2_656
H(13) H(21) 3.589 ? . 2_656
H(13) H(22) 3.559 ? . 2_556
H(14) O(4) 2.567 ? . 2_656
H(14) C(20) 3.666 ? . 2_657
H(14) C(21) 2.963 ? . 2_657
H(14) C(22) 3.077 ? . 2_657
H(14) H(3) 3.103 ? . 2_657
H(14) H(4) 2.850 ? . 2_657
H(14) H(8) 3.536 ? . 1_545
H(14) H(21) 3.040 ? . 2_656
H(15) Cl(1) 2.983 ? . 1_655
H(15) C(22) 3.284 ? . 2_657
H(15) C(23) 3.117 ? . 2_657
H(15) C(24) 3.497 ? . 2_657
H(15) H(2) 3.216 ? . 2_657
H(15) H(3) 3.526 ? . 2_657
H(16) C(23) 3.475 ? . 2_657
H(16) C(24) 3.176 ? . 2_657
H(16) H(1) 2.905 ? . 2_657
H(16) H(2) 3.383 ? . 2_657
H(17) Cl(2) 2.846 ? . 1_656
H(17) S(1) 3.615 ? . 1_656
H(17) O(3) 2.438 ? . 1_656
H(17) C(23) 3.289 ? . 2_657
H(17) C(24) 3.202 ? . 2_657
H(17) H(1) 2.619 ? . 2_657
H(17) H(2) 2.724 ? . 2_657
H(17) H(7) 3.388 ? . 2_667
H(18) Cl(1) 3.169 ? . 2_667
H(18) O(1) 3.177 ? . 2_667
H(18) O(3) 3.500 ? . 1_656
H(18) O(5) 3.633 ? . 1_656
H(18) C(14) 3.650 ? . 2_767
H(18) C(15) 3.226 ? . 2_767
H(18) C(25) 3.342 ? . 2_667
H(18) C(26) 3.338 ? . 2_667
H(18) H(7) 3.166 ? . 2_667
H(18) H(19) 2.969 ? . 2_767
H(18) H(20) 3.575 ? . 2_767
H(18) H(22) 2.979 ? . 2_667
H(19) Cl(1) 2.851 ? . 2_667
H(19) C(15) 3.225 ? . 2_767
H(19) C(16) 3.110 ? . 2_767
H(19) C(26) 3.641 ? . 2_667
H(19) H(6) 3.146 ? . 2_667
H(19) H(7) 3.665 ? . 2_667
H(19) H(18) 2.969 ? . 2_767
H(19) H(19) 3.285 ? . 2_767
H(20) C(20) 3.332 ? . 2_667
H(20) C(21) 3.274 ? . 2_667
H(20) H(4) 2.961 ? . 2_667
H(20) H(5) 3.094 ? . 2_667
H(20) H(6) 3.373 ? . 2_667
H(20) H(18) 3.575 ? . 2_767
H(21) Cl(3) 3.433 ? . 2_556
H(21) C(11) 3.683 ? . 2_656
H(21) C(28) 3.542 ? . 2_556
H(21) H(11) 2.936 ? . .
H(21) H(13) 3.589 ? . 2_656
H(21) H(14) 3.040 ? . 2_656
H(22) Cl(2) 3.358 ? . 2_566
H(22) S(1) 3.070 ? . 2_566
H(22) O(3) 3.625 ? . 2_566
H(22) O(5) 1.747 ? . 2_566
H(22) C(6) 3.510 ? . 1_455
H(22) H(8) 3.591 ? . 2_566
H(22) H(9) 3.172 ? . 1_455
H(22) H(10) 2.704 ? . 1_455
H(22) H(12) 3.528 ? . 2_556
H(22) H(13) 3.559 ? . 2_556
H(22) H(18) 2.979 ? . 2_667

loop_
_geom_torsion_atom_site_label_1
_geom_torsion_atom_site_label_2
_geom_torsion_atom_site_label_3
_geom_torsion_atom_site_label_4
_geom_torsion
_geom_torsion_publ_flag
_geom_torsion_site_symmetry_1
_geom_torsion_site_symmetry_2
_geom_torsion_site_symmetry_3
_geom_torsion_site_symmetry_4
O(3) S(1) C(29) C(27) -61.7(3) ? . . . .
O(3) S(1) C(29) C(30) 120.7(2) ? . . . .
O(4) S(1) C(29) C(27) 177.8(2) ? . . . .
O(4) S(1) C(29) C(30) 0.2(2) ? . . . .
O(5) S(1) C(29) C(27) 61.7(2) ? . . . .
O(5) S(1) C(29) C(30) -115.9(2) ? . . . .
C(1) P(1) C(7) C(8) -35.6(3) ? . . . .
C(1) P(1) C(7) C(12) 147.3(3) ? . . . .
C(7) P(1) C(1) C(2) 122.5(2) ? . . . .
C(7) P(1) C(1) C(6) -55.7(2) ? . . . .
C(1) P(1) C(13) C(14) -9.2(4) ? . . . .
C(1) P(1) C(13) C(18) 169.9(3) ? . . . .
C(13) P(1) C(1) C(2) -115.4(2) ? . . . .
C(13) P(1) C(1) C(6) 66.4(2) ? . . . .
C(1) P(1) C(19) C(20) -72.1(3) ? . . . .
C(1) P(1) C(19) C(24) 107.1(3) ? . . . .
C(19) P(1) C(1) C(2) 2.2(2) ? . . . .
C(19) P(1) C(1) C(6) -175.9(2) ? . . . .
C(7) P(1) C(13) C(14) 110.6(3) ? . . . .
C(7) P(1) C(13) C(18) -70.3(3) ? . . . .
C(13) P(1) C(7) C(8) -156.6(2) ? . . . .
C(13) P(1) C(7) C(12) 26.2(3) ? . . . .
C(7) P(1) C(19) C(20) 168.9(3) ? . . . .
C(7) P(1) C(19) C(24) -11.9(4) ? . . . .
C(19) P(1) C(7) C(8) 85.1(3) ? . . . .
C(19) P(1) C(7) C(12) -92.1(3) ? . . . .
C(13) P(1) C(19) C(20) 47.6(4) ? . . . .
C(13) P(1) C(19) C(24) -133.3(3) ? . . . .
C(19) P(1) C(13) C(14) -129.2(3) ? . . . .
C(19) P(1) C(13) C(18) 49.9(3) ? . . . .
P(1) C(1) C(2) C(3) -178.5(2) ? . . . .
P(1) C(1) C(6) C(5) -179.9(2) ? . . . .
C(2) C(1) C(6) C(5) 1.9(4) ? . . . .
C(6) C(1) C(2) C(3) -0.4(4) ? . . . .
C(1) C(2) C(3) C(4) -0.6(4) ? . . . .
C(2) C(3) C(4) C(5) 0.0(4) ? . . . .
C(3) C(4) C(5) C(6) 1.4(5) ? . . . .
C(4) C(5) C(6) C(1) -2.4(5) ? . . . .
P(1) C(7) C(8) C(9) -178.1(3) ? . . . .
P(1) C(7) C(12) C(11) 177.9(3) ? . . . .
C(8) C(7) C(12) C(11) 0.8(5) ? . . . .
C(12) C(7) C(8) C(9) -0.8(5) ? . . . .
C(7) C(8) C(9) C(10) -0.2(5) ? . . . .
C(8) C(9) C(10) C(11) 1.3(7) ? . . . .
C(9) C(10) C(11) C(12) -1.3(7) ? . . . .
C(10) C(11) C(12) C(7) 0.3(6) ? . . . .
P(1) C(13) C(14) C(15) 179.4(3) ? . . . .
P(1) C(13) C(18) C(17) 179.2(3) ? . . . .
C(14) C(13) C(18) C(17) -1.7(6) ? . . . .
C(18) C(13) C(14) C(15) 0.3(6) ? . . . .
C(13) C(14) C(15) C(16) 1.5(7) ? . . . .
C(14) C(15) C(16) C(17) -1.8(7) ? . . . .
C(15) C(16) C(17) C(18) 0.4(8) ? . . . .
C(16) C(17) C(18) C(13) 1.3(7) ? . . . .
P(1) C(19) C(20) C(21) 178.4(3) ? . . . .
P(1) C(19) C(24) C(23) -178.9(3) ? . . . .
C(20) C(19) C(24) C(23) 0.3(6) ? . . . .
C(24) C(19) C(20) C(21) -0.8(6) ? . . . .
C(19) C(20) C(21) C(22) 1.2(7) ? . . . .
C(20) C(21) C(22) C(23) -1.2(7) ? . . . .
C(21) C(22) C(23) C(24) 0.7(7) ? . . . .
C(22) C(23) C(24) C(19) -0.3(6) ? . . . .
O(1) C(25) C(26) Cl(1) -1.9(3) ? . . . .
O(1) C(25) C(26) C(28) 177.8(2) ? . . . .
O(1) C(25) C(27) Cl(2) -2.5(3) ? . . . .
O(1) C(25) C(27) C(29) 178.5(2) ? . . . .
C(26) C(25) C(27) Cl(2) 173.8(2) ? . . . .
C(26) C(25) C(27) C(29) -5.2(4) ? . . . .
C(27) C(25) C(26) Cl(1) -178.4(2) ? . . . .
C(27) C(25) C(26) C(28) 1.3(4) ? . . . .
Cl(1) C(26) C(28) Cl(3) 2.8(3) ? . . . .
Cl(1) C(26) C(28) C(30) -177.5(2) ? . . . .
C(25) C(26) C(28) Cl(3) -176.9(2) ? . . . .
C(25) C(26) C(28) C(30) 2.8(4) ? . . . .
Cl(2) C(27) C(29) S(1) 8.3(3) ? . . . .
Cl(2) C(27) C(29) C(30) -174.1(2) ? . . . .
C(25) C(27) C(29) S(1) -172.7(2) ? . . . .
C(25) C(27) C(29) C(30) 4.9(4) ? . . . .
Cl(3) C(28) C(30) O(2) -3.3(3) ? . . . .
Cl(3) C(28) C(30) C(29) 176.6(2) ? . . . .
C(26) C(28) C(30) O(2) 177.0(2) ? . . . .
C(26) C(28) C(30) C(29) -3.1(4) ? . . . .
S(1) C(29) C(30) O(2) -3.1(3) ? . . . .
S(1) C(29) C(30) C(28) 177.0(2) ? . . . .
C(27) C(29) C(30) O(2) 179.3(2) ? . . . .
C(27) C(29) C(30) C(28) -0.6(4) ? . . . .

loop_
_cod_related_entry_id
_cod_related_entry_database
_cod_related_entry_code
1 ChemSpider 30653620
